data_7130247
loop_
_publ_author_name
'Sharma, Nagendra K.'
'Jena, Chinmay Kumar'

_publ_section_title
;
 Novel Cinnamic Acid Analogues: Synthesis of Aminotroponyl Acrylates by
 Pd(II)-Catalysed C(sp2)-H Olefination
;
_journal_name_full 'Chemical Communications'
_journal_paper_doi 10.1039/D2CC02276A
_journal_year 2022
_chemical_formula_moiety 'C19 H22 N2 O6'
_chemical_formula_sum 'C19 H22 N2 O6'
_chemical_formula_weight 374.38
_chemical_name_systematic 'Peptide 6q'
_space_group_crystal_system triclinic
_space_group_IT_number 2
_space_group_name_Hall '-P 1'
_space_group_name_H-M_alt 'P -1'
_atom_sites_solution_hydrogens geom
_atom_sites_solution_primary dual
_audit_creation_date 2021-09-17
_audit_creation_method
;
Olex2 1.2
(compiled 2018.05.29 svn.r3508 for OlexSys, GUI svn.r5506)
;
_audit_update_record
;
2022-01-31 deposited with the CCDC.	2022-06-17 downloaded from the CCDC.
;
_cell_angle_alpha 67.839(7)
_cell_angle_beta 63.570(8)
_cell_angle_gamma 88.924(7)
_cell_formula_units_Z 2
_cell_length_a 10.1306(9)
_cell_length_b 10.1315(8)
_cell_length_c 11.0192(9)
_cell_measurement_reflns_used 6012
_cell_measurement_temperature 300.47(15)
_cell_measurement_theta_max 28.7410
_cell_measurement_theta_min 3.5530
_cell_volume 922.67(17)
_computing_cell_refinement 'CrysAlisPro 1.171.40.84a (Rigaku OD, 2020)'
_computing_data_collection 'CrysAlisPro 1.171.40.84a (Rigaku OD, 2020)'
_computing_data_reduction 'CrysAlisPro 1.171.40.84a (Rigaku OD, 2020)'
_computing_molecular_graphics 'Olex2 (Dolomanov et al., 2009)'
_computing_publication_material 'Olex2 (Dolomanov et al., 2009)'
_computing_structure_refinement 'ShelXL (Sheldrick, 2015)'
_computing_structure_solution 'ShelXT (Sheldrick, 2015)'
_diffrn_ambient_environment air
_diffrn_ambient_temperature 300.47(15)
_diffrn_detector 'Hybrid Pixel Array Detector'
_diffrn_detector_area_resol_mean 5.8140
_diffrn_detector_type 'Pilatus 200K'
_diffrn_measured_fraction_theta_full 0.998
_diffrn_measured_fraction_theta_max 0.804
_diffrn_measurement_details
;
List of Runs (angles in degrees, time in seconds):

  # Type    Start    End  Width  t~exp~   \w     \q     \k     \f   Frames
#--------------------------------------------------------------------------
  1  \w    -59.00  18.00   0.50   31.28    --    3.51 -63.00-117.00  154
  2  \w    -11.00  66.00   0.50   31.28    --    3.51  63.00  20.00  154
  3  \w    -67.00  10.00   0.50   31.28    --   -4.14 -63.00-117.00  154
  4  \w    -10.00  65.00   0.50   31.28    --   -4.14  19.00  30.00  150
  5  \w    -42.00  19.00   0.50   31.28    --   -4.14 -77.00 150.00  122
  6  \w    -15.00  32.00   0.50   31.28    --   -4.14 -99.00  30.00   94
  7  \w    -10.00  65.00   0.50   31.28    --   -4.14  19.00 -60.00  150
  8  \w    -26.00  19.00   0.50   31.28    --   -4.14  77.00  60.00   90
  9  \w     -4.00  25.00   0.50   31.28    --   -4.14 -99.00  90.00   58
;
_diffrn_measurement_device 'four-circle diffractometer'
_diffrn_measurement_device_type 'SuperNova, Dual, Cu at home/near, Pilatus 200K'
_diffrn_measurement_method '\w scans'
_diffrn_orient_matrix_type 'CrysAlisPro convention (1999,Acta A55,543-557)'
_diffrn_orient_matrix_UB_11 -0.0471943000
_diffrn_orient_matrix_UB_12 0.0374507000
_diffrn_orient_matrix_UB_13 0.0405477000
_diffrn_orient_matrix_UB_21 -0.0639271000
_diffrn_orient_matrix_UB_22 -0.0433166000
_diffrn_orient_matrix_UB_23 0.0145147000
_diffrn_orient_matrix_UB_31 -0.0018849000
_diffrn_orient_matrix_UB_32 -0.0512490000
_diffrn_orient_matrix_UB_33 0.0660950000
_diffrn_radiation_monochromator mirror
_diffrn_radiation_probe x-ray
_diffrn_radiation_type MoK\a
_diffrn_radiation_wavelength 0.71073
_diffrn_reflns_av_R_equivalents 0.0397
_diffrn_reflns_av_unetI/netI 0.0351
_diffrn_reflns_Laue_measured_fraction_full 0.998
_diffrn_reflns_Laue_measured_fraction_max 0.804
_diffrn_reflns_limit_h_max 13
_diffrn_reflns_limit_h_min -13
_diffrn_reflns_limit_k_max 13
_diffrn_reflns_limit_k_min -13
_diffrn_reflns_limit_l_max 15
_diffrn_reflns_limit_l_min -13
_diffrn_reflns_number 16378
_diffrn_reflns_point_group_measured_fraction_full 0.998
_diffrn_reflns_point_group_measured_fraction_max 0.804
_diffrn_reflns_theta_full 25.242
_diffrn_reflns_theta_max 30.226
_diffrn_reflns_theta_min 3.449
_diffrn_source 'micro-focus sealed X-ray tube'
_diffrn_source_type 'SuperNova (Mo) X-ray Source'
_exptl_absorpt_coefficient_mu 0.101
_exptl_absorpt_correction_T_max 1.00000
_exptl_absorpt_correction_T_min 0.45384
_exptl_absorpt_correction_type multi-scan
_exptl_absorpt_process_details
;
CrysAlisPro 1.171.40.84a (Rigaku Oxford Diffraction, 2020)
Empirical absorption correction using spherical harmonics,
implemented in SCALE3 ABSPACK scaling algorithm.
;
_exptl_crystal_colour 'dull brownish brown'
_exptl_crystal_colour_lustre dull
_exptl_crystal_colour_modifier brownish
_exptl_crystal_colour_primary brown
_exptl_crystal_density_diffrn 1.348
_exptl_crystal_description block
_exptl_crystal_F_000 396
_exptl_crystal_size_max 0.01
_exptl_crystal_size_mid 0.01
_exptl_crystal_size_min 0.001
_refine_diff_density_max 0.263
_refine_diff_density_min -0.147
_refine_diff_density_rms 0.043
_refine_ls_extinction_method none
_refine_ls_goodness_of_fit_ref 1.183
_refine_ls_hydrogen_treatment constr
_refine_ls_matrix_type full
_refine_ls_number_parameters 246
_refine_ls_number_reflns 4416
_refine_ls_number_restraints 0
_refine_ls_restrained_S_all 1.183
_refine_ls_R_factor_all 0.0818
_refine_ls_R_factor_gt 0.0557
_refine_ls_shift/su_max 0.001
_refine_ls_shift/su_mean 0.000
_refine_ls_structure_factor_coef Fsqd
_refine_ls_weighting_details 'w=1/[\s^2^(Fo^2^)+(0.1000P)^2^] where P=(Fo^2^+2Fc^2^)/3'
_refine_ls_weighting_scheme calc
_refine_ls_wR_factor_gt 0.1670
_refine_ls_wR_factor_ref 0.1799
_reflns_Friedel_coverage 0.000
_reflns_number_gt 3108
_reflns_number_total 4416
_reflns_threshold_expression 'I > 2\s(I)'
_cod_data_source_file d2cc02276a2.cif
_cod_data_source_block nks-ckj-505-re
_cod_original_cell_volume 922.68(15)
_cod_database_code 7130247
_shelx_shelxl_version_number 2018/3
_chemical_oxdiff_formula 'C38 H44 N4 O12 '
_shelx_space_group_comment
;
The symmetry employed for this shelxl refinement is uniquely defined
by the following loop, which should always be used as a source of
symmetry information in preference to the above space-group names.
They are only intended as comments.
;
_shelx_estimated_absorpt_t_max 1.000
_shelx_estimated_absorpt_t_min 0.999
_diffrn_oxdiff_digest_frames
;
01128b3f4136df46c5495298bc7e84f812000256ec2
;
_reflns_odcompleteness_completeness 99.73
_reflns_odcompleteness_iscentric 1
_reflns_odcompleteness_theta 26.32
_olex2_refinement_description
;
1. Fixed Uiso
 At 1.2 times of:
  All C(H) groups, All C(H,H) groups, All N(H) groups
 At 1.5 times of:
  All C(H,H,H) groups
2.a Ternary CH refined with riding coordinates:
 C8(H8)
2.b Secondary CH2 refined with riding coordinates:
 C13(H13A,H13B), C11(H11A,H11B), C9(H9A,H9B), C10(H10A,H10B)
2.c Aromatic/amide H refined with riding coordinates:
 N2(H2), C16(H16), C17(H17), C6(H6), C3(H3), C5(H5), C4(H4)
2.d Idealised Me refined as rotating group:
 C19(H19A,H19B,H19C), C15(H15A,H15B,H15C)
;
_olex2_submission_special_instructions 'No special instructions were received'
_oxdiff_exptl_absorpt_empirical_details
;
Empirical correction (ABSPACK) includes:
- Absorption correction using spherical harmonics
- Frame scaling
;
_oxdiff_exptl_absorpt_empirical_full_max 3.500
_oxdiff_exptl_absorpt_empirical_full_min 0.320

loop_
_space_group_symop_operation_xyz
'x, y, z'
'-x, -y, -z'

loop_
_atom_site_label
_atom_site_type_symbol
_atom_site_fract_x
_atom_site_fract_y
_atom_site_fract_z
_atom_site_U_iso_or_equiv
_atom_site_adp_type
_atom_site_occupancy
_atom_site_site_symmetry_order
_atom_site_calc_flag
_atom_site_refinement_flags_posn
_atom_site_refinement_flags_adp
_atom_site_refinement_flags_occupancy
_atom_site_disorder_assembly
_atom_site_disorder_group
O4 O 0.63460(14) 0.25814(15) 0.69640(15) 0.0571(4) Uani 1 1 d . . . . .
O1 O 0.72406(14) 0.56552(14) 0.70692(14) 0.0565(4) Uani 1 1 d . . . . .
O3 O 0.81891(17) 0.81909(16) 0.07544(15) 0.0647(4) Uani 1 1 d . . . . .
O6 O 0.83487(18) 0.12336(15) 0.42993(16) 0.0652(4) Uani 1 1 d . . . . .
O2 O 0.94764(17) 0.7112(2) 0.19319(16) 0.0802(5) Uani 1 1 d . . . . .
N1 N 0.54058(16) 0.31754(15) 0.94863(15) 0.0466(4) Uani 1 1 d . . . . .
O5 O 0.84852(18) 0.01582(16) 0.64038(16) 0.0709(4) Uani 1 1 d . . . . .
N2 N 0.87582(17) 0.29296(18) 0.64136(17) 0.0550(4) Uani 1 1 d . . . . .
H2 H 0.940916 0.313044 0.664814 0.066 Uiso 1 1 calc R . . . .
C12 C 0.72916(19) 0.27850(18) 0.73037(18) 0.0461(4) Uani 1 1 d . . . . .
C1 C 0.5944(2) 0.53608(17) 0.73121(19) 0.0451(4) Uani 1 1 d . . . . .
C7 C 0.4862(2) 0.42564(17) 0.87982(18) 0.0442(4) Uani 1 1 d . . . . .
C8 C 0.6895(2) 0.28018(18) 0.87989(18) 0.0468(4) Uani 1 1 d . . . . .
H8 H 0.766409 0.346990 0.869569 0.056 Uiso 1 1 calc R . . . .
C2 C 0.5532(2) 0.60265(17) 0.61333(19) 0.0474(4) Uani 1 1 d . . . . .
C18 C 0.8319(2) 0.7461(2) 0.1980(2) 0.0531(5) Uani 1 1 d . . . . .
C14 C 0.8643(2) 0.1224(2) 0.5364(2) 0.0520(4) Uani 1 1 d . . . . .
C16 C 0.6816(2) 0.64469(19) 0.4655(2) 0.0505(4) Uani 1 1 d . . . . .
H16 H 0.770158 0.617149 0.464311 0.061 Uiso 1 1 calc R . . . .
C17 C 0.6902(2) 0.71657(19) 0.3326(2) 0.0526(5) Uani 1 1 d . . . . .
H17 H 0.606186 0.748031 0.325271 0.063 Uiso 1 1 calc R . . . .
C13 C 0.9229(2) 0.2742(2) 0.5051(2) 0.0557(5) Uani 1 1 d . . . . .
H13A H 1.031468 0.293201 0.450209 0.067 Uiso 1 1 calc R . . . .
H13B H 0.886351 0.343603 0.443888 0.067 Uiso 1 1 calc R . . . .
C6 C 0.3382(2) 0.4423(2) 0.9554(2) 0.0553(5) Uani 1 1 d . . . . .
H6 H 0.289719 0.386127 1.057432 0.066 Uiso 1 1 calc R . . . .
C3 C 0.4154(2) 0.6353(2) 0.6298(2) 0.0577(5) Uani 1 1 d . . . . .
H3 H 0.410462 0.680309 0.541543 0.069 Uiso 1 1 calc R . . . .
C5 C 0.2530(2) 0.5297(2) 0.9016(2) 0.0608(5) Uani 1 1 d . . . . .
H5 H 0.161351 0.533673 0.974140 0.073 Uiso 1 1 calc R . . . .
C11 C 0.4457(2) 0.20513(19) 1.0994(2) 0.0577(5) Uani 1 1 d . . . . .
H11A H 0.371854 0.144954 1.099999 0.069 Uiso 1 1 calc R . . . .
H11B H 0.394371 0.248387 1.169001 0.069 Uiso 1 1 calc R . . . .
C4 C 0.2825(2) 0.6112(2) 0.7584(3) 0.0646(5) Uani 1 1 d . . . . .
H4 H 0.205488 0.655192 0.745579 0.078 Uiso 1 1 calc R . . . .
C9 C 0.6747(3) 0.1266(2) 0.9910(2) 0.0652(5) Uani 1 1 d . . . . .
H9A H 0.645930 0.054589 0.964913 0.078 Uiso 1 1 calc R . . . .
H9B H 0.768348 0.111724 0.993815 0.078 Uiso 1 1 calc R . . . .
C10 C 0.5541(3) 0.1183(2) 1.1379(2) 0.0688(6) Uani 1 1 d . . . . .
H10A H 0.505795 0.018746 1.206060 0.083 Uiso 1 1 calc R . . . .
H10B H 0.594919 0.159854 1.182937 0.083 Uiso 1 1 calc R . . . .
C19 C 0.9488(3) 0.8525(3) -0.0637(2) 0.0777(7) Uani 1 1 d . . . . .
H19A H 0.921949 0.888341 -0.142099 0.117 Uiso 1 1 calc GR . . . .
H19B H 0.990769 0.766691 -0.063346 0.117 Uiso 1 1 calc GR . . . .
H19C H 1.021456 0.925083 -0.079493 0.117 Uiso 1 1 calc GR . . . .
C15 C 0.7780(3) -0.0155(3) 0.4469(3) 0.0816(7) Uani 1 1 d . . . . .
H15A H 0.731441 -0.001279 0.384767 0.122 Uiso 1 1 calc GR . . . .
H15B H 0.705485 -0.070807 0.548859 0.122 Uiso 1 1 calc GR . . . .
H15C H 0.859081 -0.066793 0.418326 0.122 Uiso 1 1 calc GR . . . .

loop_
_atom_site_aniso_label
_atom_site_aniso_U_11
_atom_site_aniso_U_22
_atom_site_aniso_U_33
_atom_site_aniso_U_23
_atom_site_aniso_U_13
_atom_site_aniso_U_12
O4 0.0423(7) 0.0841(9) 0.0617(8) -0.0394(7) -0.0305(6) 0.0126(6)
O1 0.0490(8) 0.0629(8) 0.0476(7) -0.0093(6) -0.0250(6) -0.0080(6)
O3 0.0671(9) 0.0764(9) 0.0466(7) -0.0145(7) -0.0326(7) 0.0123(7)
O6 0.0796(10) 0.0630(8) 0.0576(8) -0.0229(7) -0.0375(7) 0.0108(7)
O2 0.0526(9) 0.1206(13) 0.0554(8) -0.0167(8) -0.0316(7) 0.0083(8)
N1 0.0466(8) 0.0478(8) 0.0368(7) -0.0138(6) -0.0153(6) -0.0014(6)
O5 0.0744(10) 0.0662(9) 0.0526(8) -0.0081(7) -0.0275(7) 0.0045(7)
N2 0.0403(8) 0.0761(10) 0.0524(9) -0.0292(8) -0.0225(7) 0.0043(7)
C12 0.0434(9) 0.0512(9) 0.0447(9) -0.0184(7) -0.0226(8) 0.0063(7)
C1 0.0448(9) 0.0438(8) 0.0458(9) -0.0172(7) -0.0214(7) 0.0016(7)
C7 0.0488(9) 0.0439(8) 0.0426(8) -0.0189(7) -0.0226(7) 0.0021(7)
C8 0.0447(9) 0.0526(9) 0.0425(9) -0.0161(7) -0.0228(7) 0.0030(7)
C2 0.0504(10) 0.0439(9) 0.0494(9) -0.0159(7) -0.0274(8) 0.0033(7)
C18 0.0536(11) 0.0566(10) 0.0489(10) -0.0137(8) -0.0304(9) 0.0005(8)
C14 0.0402(9) 0.0645(11) 0.0434(9) -0.0191(9) -0.0159(7) 0.0092(8)
C16 0.0510(10) 0.0496(9) 0.0496(10) -0.0147(8) -0.0272(8) 0.0021(7)
C17 0.0553(11) 0.0536(10) 0.0507(10) -0.0161(8) -0.0309(9) 0.0072(8)
C13 0.0441(10) 0.0677(12) 0.0451(9) -0.0193(9) -0.0158(8) 0.0024(8)
C6 0.0515(11) 0.0596(11) 0.0467(9) -0.0219(8) -0.0164(8) 0.0020(8)
C3 0.0625(12) 0.0592(11) 0.0581(11) -0.0223(9) -0.0357(10) 0.0148(9)
C5 0.0501(11) 0.0671(12) 0.0642(12) -0.0338(10) -0.0208(9) 0.0148(9)
C11 0.0632(12) 0.0460(9) 0.0417(9) -0.0116(8) -0.0117(8) -0.0006(8)
C4 0.0591(12) 0.0707(12) 0.0725(13) -0.0322(11) -0.0361(11) 0.0228(10)
C9 0.0694(13) 0.0589(12) 0.0637(12) -0.0149(10) -0.0370(11) 0.0124(9)
C10 0.0807(15) 0.0559(11) 0.0530(11) -0.0069(9) -0.0302(11) -0.0004(10)
C19 0.0732(15) 0.0949(17) 0.0466(11) -0.0138(11) -0.0254(11) 0.0022(12)
C15 0.0922(18) 0.0797(15) 0.0791(15) -0.0385(13) -0.0404(14) 0.0014(13)

loop_
_atom_type_symbol
_atom_type_description
_atom_type_scat_dispersion_real
_atom_type_scat_dispersion_imag
_atom_type_scat_source
C C 0.0033 0.0016 'International Tables Vol C Tables 4.2.6.8 and 6.1.1.4'
H H 0.0000 0.0000 'International Tables Vol C Tables 4.2.6.8 and 6.1.1.4'
N N 0.0061 0.0033 'International Tables Vol C Tables 4.2.6.8 and 6.1.1.4'
O O 0.0106 0.0060 'International Tables Vol C Tables 4.2.6.8 and 6.1.1.4'

loop_
_geom_angle_atom_site_label_1
_geom_angle_atom_site_label_2
_geom_angle_atom_site_label_3
_geom_angle
_geom_angle_site_symmetry_1
_geom_angle_site_symmetry_3
_geom_angle_publ_flag
C18 O3 C19 116.96(17) . . ?
C14 O6 C15 116.18(17) . . ?
C7 N1 C8 126.09(13) . . ?
C7 N1 C11 122.27(15) . . ?
C8 N1 C11 110.91(14) . . ?
C12 N2 C13 118.88(16) . . ?
O4 C12 N2 122.14(17) . . ?
O4 C12 C8 122.72(15) . . ?
N2 C12 C8 115.04(16) . . ?
O1 C1 C7 117.99(16) . . ?
O1 C1 C2 120.29(15) . . ?
C2 C1 C7 121.62(15) . . ?
N1 C7 C1 117.17(15) . . ?
N1 C7 C6 120.22(16) . . ?
C6 C7 C1 122.03(16) . . ?
N1 C8 C12 112.45(14) . . ?
N1 C8 C9 103.69(14) . . ?
C12 C8 C9 109.42(15) . . ?
C1 C2 C16 112.02(16) . . ?
C3 C2 C1 126.98(17) . . ?
C3 C2 C16 120.84(16) . . ?
O3 C18 C17 111.36(17) . . ?
O2 C18 O3 122.50(18) . . ?
O2 C18 C17 126.14(17) . . ?
O6 C14 C13 110.77(16) . . ?
O5 C14 O6 124.14(19) . . ?
O5 C14 C13 125.09(19) . . ?
C17 C16 C2 129.38(19) . . ?
C16 C17 C18 119.94(18) . . ?
N2 C13 C14 111.34(14) . . ?
C5 C6 C7 129.81(18) . . ?
C2 C3 C4 129.83(19) . . ?
C4 C5 C6 130.08(19) . . ?
N1 C11 C10 104.14(16) . . ?
C5 C4 C3 126.9(2) . . ?
C10 C9 C8 104.29(16) . . ?
C11 C10 C9 104.14(17) . . ?

loop_
_geom_bond_atom_site_label_1
_geom_bond_atom_site_label_2
_geom_bond_distance
_geom_bond_site_symmetry_2
_geom_bond_publ_flag
O4 C12 1.219(2) . ?
O1 C1 1.236(2) . ?
O3 C18 1.338(2) . ?
O3 C19 1.424(3) . ?
O6 C14 1.329(2) . ?
O6 C15 1.443(3) . ?
O2 C18 1.202(3) . ?
N1 C7 1.342(2) . ?
N1 C8 1.474(2) . ?
N1 C11 1.474(2) . ?
O5 C14 1.190(2) . ?
N2 C12 1.339(2) . ?
N2 C13 1.446(2) . ?
C12 C8 1.519(2) . ?
C1 C7 1.484(2) . ?
C1 C2 1.459(2) . ?
C7 C6 1.398(3) . ?
C8 C9 1.533(3) . ?
C2 C16 1.462(3) . ?
C2 C3 1.375(3) . ?
C18 C17 1.462(3) . ?
C14 C13 1.513(3) . ?
C16 C17 1.329(3) . ?
C6 C5 1.383(3) . ?
C3 C4 1.391(3) . ?
C5 C4 1.367(3) . ?
C11 C10 1.502(3) . ?
C9 C10 1.504(3) . ?
